data_4130752
loop_
_publ_author_name
'Davydenko, Iryna'
'Barlow, Stephen'
'Sharma, Rajesh'
'Benis, Sepehr'
'Simon, Janos'
'Allen, Taylor G.'
'Cooper, Matthew W.'
'Khrustalev, Victor'
'Jucov, Evgheni V.'
'Casta\~neda, Ra\'ul'
'Ordonez, Carlos'
'Li, Zhong'an'
'Chi, San-Hui'
'Jang, Sei-Hum'
'Parker, Timothy C.'
'Timofeeva, Tatiana V.'
'Perry, Joseph W.'
'Jen, Alex K.-Y.'
'Hagan, David J.'
'Van Stryland, Eric W.'
'Marder, Seth R.'

_publ_section_title
;
 Facile Incorporation of Pd(PPh3)2Hal Substituents into Polymethines,
 Merocyanines, and Perylene Diimides as a Means of Suppressing
 Intermolecular Interactions.
;
_journal_issue 32
_journal_name_full 'Journal of the American Chemical Society'
_journal_page_first 10112
_journal_page_last 10115
_journal_paper_doi 10.1021/jacs.6b06361
_journal_volume 138
_journal_year 2016
_chemical_formula_moiety 'C107.75 H89.38 Br2 N2 O4 P4 Pd2, 2.124(C2 H5)'
_chemical_formula_sum 'C112 H100 Br2 N2 O4 P4 Pd2'
_chemical_formula_weight 2034.44
_space_group_IT_number 2
_space_group_name_Hall '-P 1'
_space_group_name_H-M_alt 'P -1'
_symmetry_cell_setting triclinic
_symmetry_space_group_name_H-M 'P -1'
_atom_sites_solution_hydrogens geom
_atom_sites_solution_primary direct
_atom_sites_solution_secondary difmap
_audit_creation_method SHELXL-97
_cell_angle_alpha 77.809(2)
_cell_angle_beta 85.517(2)
_cell_angle_gamma 71.342(2)
_cell_formula_units_Z 1
_cell_length_a 11.9738(16)
_cell_length_b 13.7936(19)
_cell_length_c 15.406(2)
_cell_measurement_reflns_used 9951
_cell_measurement_temperature 100(2)
_cell_measurement_theta_max 30.44
_cell_measurement_theta_min 2.21
_cell_volume 2356.2(5)
_computing_cell_refinement 'SAINT+ ver. 6.2 (Bruker, 2001)'
_computing_data_collection 'APEX2  (Bruker, 2005)'
_computing_data_reduction 'SAINT+ ver. 6.2 (Bruker, 2001)'
_computing_molecular_graphics 'SHELXTL ver. 6.12 (Sheldrick, 2001)'
_computing_publication_material 'SHELXTL ver. 6.12 (Sheldrick, 2001)'
_computing_structure_refinement 'SHELXTL ver. 6.12 (Sheldrick, 2001)'
_computing_structure_solution 'SHELXTL ver. 6.12 (Sheldrick, 2001)'
_diffrn_ambient_temperature 100(2)
_diffrn_measured_fraction_theta_full 0.958
_diffrn_measured_fraction_theta_max 0.958
_diffrn_measurement_device_type 'Bruker SMART APEX II CCD area detector'
_diffrn_measurement_method 'phi and omega scans'
_diffrn_radiation_monochromator graphite
_diffrn_radiation_source 'fine-focus sealed tube'
_diffrn_radiation_type MoK\a
_diffrn_radiation_wavelength 0.71073
_diffrn_reflns_av_R_equivalents 0.0165
_diffrn_reflns_av_sigmaI/netI 0.0266
_diffrn_reflns_limit_h_max 14
_diffrn_reflns_limit_h_min -14
_diffrn_reflns_limit_k_max 16
_diffrn_reflns_limit_k_min -16
_diffrn_reflns_limit_l_max 18
_diffrn_reflns_limit_l_min -18
_diffrn_reflns_number 18649
_diffrn_reflns_theta_full 25.50
_diffrn_reflns_theta_max 25.50
_diffrn_reflns_theta_min 1.59
_exptl_absorpt_coefficient_mu 1.353
_exptl_absorpt_correction_T_max 0.7285
_exptl_absorpt_correction_T_min 0.5811
_exptl_absorpt_correction_type multi-scan
_exptl_absorpt_process_details 'SADABS (Sheldrick, 2003)'
_exptl_crystal_colour red
_exptl_crystal_density_diffrn 1.434
_exptl_crystal_density_meas ?
_exptl_crystal_density_method 'not measured'
_exptl_crystal_description plate
_exptl_crystal_F_000 1040
_exptl_crystal_size_max 0.45
_exptl_crystal_size_mid 0.35
_exptl_crystal_size_min 0.25
_refine_diff_density_max 1.128
_refine_diff_density_min -0.636
_refine_diff_density_rms 0.085
_refine_ls_extinction_method none
_refine_ls_goodness_of_fit_ref 0.997
_refine_ls_hydrogen_treatment mixed
_refine_ls_matrix_type full
_refine_ls_number_parameters 558
_refine_ls_number_reflns 8423
_refine_ls_number_restraints 0
_refine_ls_restrained_S_all 0.997
_refine_ls_R_factor_all 0.0433
_refine_ls_R_factor_gt 0.0344
_refine_ls_shift/su_max 0.001
_refine_ls_shift/su_mean 0.000
_refine_ls_structure_factor_coef Fsqd
_refine_ls_weighting_details 'calc w=1/[\s^2^(Fo^2^)+(0.0627P)^2^+2.7918P] where P=(Fo^2^+2Fc^2^)/3'
_refine_ls_weighting_scheme calc
_refine_ls_wR_factor_gt 0.0948
_refine_ls_wR_factor_ref 0.0989
_reflns_number_gt 7265
_reflns_number_total 8423
_reflns_threshold_expression >2sigma(I)
_cod_data_source_file ja6b06361_si_002.cif
_cod_data_source_block PDI_Pd2
_cod_depositor_comments
;
The following automatic conversions were performed:

data item '_symmetry_cell_setting' value 'Triclinic' was changed to
'triclinic' in accordance with the
/home/saulius/struct/COD-crude-data/automatic-downloads/DataCite-retrospective/ACS/depositions/lib/dictionaries/cif_core.dic
dictionary named 'cif_core.dic' version 2.4.2 last updated on
2011-04-26.

data item '_exptl_crystal_density_meas' value 'not measured' was
changed to '?' -- the value is perceived as not measured.

Automatic conversion script
Id: cif_fix_values 6909 2019-04-08 15:41:33Z antanas 
;
_cod_original_cell_volume 2356.2(6)
_cod_original_sg_symbol_H-M 'P-1   '
_cod_database_code 4130752

loop_
_symmetry_equiv_pos_as_xyz
'x, y, z'
'-x, -y, -z'

loop_
_atom_site_label
_atom_site_type_symbol
_atom_site_fract_x
_atom_site_fract_y
_atom_site_fract_z
_atom_site_U_iso_or_equiv
_atom_site_adp_type
_atom_site_occupancy
_atom_site_symmetry_multiplicity
_atom_site_calc_flag
_atom_site_refinement_flags
_atom_site_disorder_assembly
_atom_site_disorder_group
Pd1 Pd 0.630756(15) 0.312547(14) 0.765085(12) 0.01342(5) Uani 1 1 d . . .
Br1 Br 0.74984(2) 0.14459(2) 0.857854(18) 0.02467(7) Uani 1 1 d . . .
P1 P 0.45676(5) 0.26612(5) 0.78644(4) 0.01611(14) Uani 1 1 d . . .
P2 P 0.79105(5) 0.37863(5) 0.74610(4) 0.01561(14) Uani 1 1 d . . .
N1 N 0.30821(19) 0.80279(16) 0.71920(15) 0.0198(5) Uani 1 1 d . A .
O1 O 0.38399(18) 0.67847(16) 0.84056(13) 0.0315(5) Uani 1 1 d . . .
O2 O 0.23386(17) 0.92448(14) 0.59644(13) 0.0280(5) Uani 1 1 d . . .
C1 C 0.5367(2) 0.44804(18) 0.68841(16) 0.0133(5) Uani 1 1 d . . .
C2 C 0.4854(2) 0.52421(19) 0.73946(17) 0.0170(5) Uani 1 1 d . . .
H2 H 0.4962 0.5066 0.8006 0.020 Uiso 1 1 calc R . .
C3 C 0.4199(2) 0.62404(19) 0.70228(17) 0.0164(5) Uani 1 1 d . . .
C4 C 0.4019(2) 0.65086(19) 0.60998(16) 0.0148(5) Uani 1 1 d . . .
C5 C 0.4508(2) 0.57454(18) 0.55619(16) 0.0141(5) Uani 1 1 d . . .
C6 C 0.5209(2) 0.47124(18) 0.59630(16) 0.0138(5) Uani 1 1 d . . .
C7 C 0.4286(2) 0.60432(19) 0.46226(16) 0.0158(5) Uani 1 1 d . . .
C8 C 0.3576(3) 0.7061(2) 0.43060(18) 0.0253(6) Uani 1 1 d . . .
H8 H 0.3396 0.7256 0.3705 0.030 Uiso 1 1 calc R . .
C9 C 0.3123(3) 0.7798(2) 0.48321(19) 0.0254(7) Uani 1 1 d . . .
H9 H 0.2671 0.8471 0.4580 0.030 Uiso 1 1 calc R . .
C10 C 0.3340(2) 0.75382(19) 0.57244(17) 0.0181(6) Uani 1 1 d . . .
C11 C 0.2880(2) 0.83420(19) 0.62778(18) 0.0199(6) Uani 1 1 d . . .
C12 C 0.3710(2) 0.7008(2) 0.76028(18) 0.0205(6) Uani 1 1 d . . .
C13 C 0.3204(2) 0.37438(19) 0.75758(18) 0.0192(6) Uani 1 1 d . . .
C14 C 0.2903(2) 0.4153(2) 0.66822(19) 0.0219(6) Uani 1 1 d . . .
H14 H 0.3353 0.3830 0.6242 0.026 Uiso 1 1 calc R . .
C15 C 0.1942(2) 0.5032(2) 0.6449(2) 0.0294(7) Uani 1 1 d . . .
H15 H 0.1753 0.5298 0.5854 0.035 Uiso 1 1 calc R . .
C16 C 0.1259(3) 0.5518(2) 0.7094(2) 0.0357(8) Uani 1 1 d . . .
H16 H 0.0612 0.6108 0.6935 0.043 Uiso 1 1 calc R . .
C17 C 0.1548(3) 0.5118(2) 0.7975(2) 0.0366(8) Uani 1 1 d . . .
H17 H 0.1087 0.5442 0.8411 0.044 Uiso 1 1 calc R . .
C18 C 0.2519(2) 0.4238(2) 0.8224(2) 0.0283(7) Uani 1 1 d . . .
H18 H 0.2709 0.3982 0.8820 0.034 Uiso 1 1 calc R . .
C19 C 0.4331(2) 0.2085(2) 0.90179(18) 0.0195(6) Uani 1 1 d . . .
C20 C 0.4728(2) 0.2414(2) 0.96927(19) 0.0278(7) Uani 1 1 d . . .
H20 H 0.5127 0.2907 0.9553 0.033 Uiso 1 1 calc R . .
C21 C 0.4533(3) 0.2011(3) 1.0575(2) 0.0351(8) Uani 1 1 d . . .
H21 H 0.4795 0.2237 1.1025 0.042 Uiso 1 1 calc R . .
C22 C 0.3949(3) 0.1278(2) 1.0783(2) 0.0342(8) Uani 1 1 d . . .
H22 H 0.3816 0.1011 1.1374 0.041 Uiso 1 1 calc R . .
C23 C 0.3560(3) 0.0933(2) 1.0118(2) 0.0328(7) Uani 1 1 d . . .
H23 H 0.3175 0.0431 1.0263 0.039 Uiso 1 1 calc R . .
C24 C 0.3745(2) 0.1338(2) 0.92358(19) 0.0253(6) Uani 1 1 d . . .
H24 H 0.3477 0.1112 0.8788 0.030 Uiso 1 1 calc R . .
C25 C 0.4514(2) 0.1721(2) 0.72047(18) 0.0200(6) Uani 1 1 d . . .
C26 C 0.5564(2) 0.1011(2) 0.6995(2) 0.0296(7) Uani 1 1 d . . .
H26 H 0.6275 0.1015 0.7197 0.036 Uiso 1 1 calc R . .
C27 C 0.5557(3) 0.0295(2) 0.6483(3) 0.0412(8) Uani 1 1 d . . .
H27 H 0.6265 -0.0172 0.6338 0.049 Uiso 1 1 calc R . .
C28 C 0.4513(3) 0.0269(2) 0.6187(2) 0.0370(8) Uani 1 1 d . . .
H28 H 0.4516 -0.0212 0.5844 0.044 Uiso 1 1 calc R . .
C29 C 0.3459(3) 0.0963(2) 0.6403(2) 0.0308(7) Uani 1 1 d . . .
H29 H 0.2751 0.0945 0.6209 0.037 Uiso 1 1 calc R . .
C30 C 0.3457(2) 0.1685(2) 0.69080(19) 0.0248(6) Uani 1 1 d . . .
H30 H 0.2746 0.2150 0.7050 0.030 Uiso 1 1 calc R . .
C31 C 0.9041(2) 0.3254(2) 0.66712(17) 0.0181(6) Uani 1 1 d . . .
C32 C 0.9725(2) 0.3841(2) 0.61933(19) 0.0231(6) Uani 1 1 d . . .
H32 H 0.9631 0.4504 0.6294 0.028 Uiso 1 1 calc R . .
C33 C 1.0542(2) 0.3441(2) 0.55701(19) 0.0276(7) Uani 1 1 d . . .
H33 H 1.0987 0.3840 0.5248 0.033 Uiso 1 1 calc R . .
C34 C 1.0698(2) 0.2449(2) 0.54247(19) 0.0291(7) Uani 1 1 d . . .
H34 H 1.1234 0.2187 0.4996 0.035 Uiso 1 1 calc R . .
C35 C 1.0057(3) 0.1850(2) 0.5918(2) 0.0332(7) Uani 1 1 d . . .
H35 H 1.0185 0.1173 0.5837 0.040 Uiso 1 1 calc R . .
C36 C 0.9221(2) 0.2248(2) 0.65349(19) 0.0253(6) Uani 1 1 d . . .
H36 H 0.8781 0.1844 0.6857 0.030 Uiso 1 1 calc R . .
C37 C 0.8658(2) 0.3568(2) 0.85019(18) 0.0210(6) Uani 1 1 d . . .
C38 C 0.7959(2) 0.3726(2) 0.92564(19) 0.0276(7) Uani 1 1 d . . .
H38 H 0.7145 0.3890 0.9223 0.033 Uiso 1 1 calc R . .
C39 C 0.8471(3) 0.3640(3) 1.0056(2) 0.0361(8) Uani 1 1 d . . .
H39 H 0.8003 0.3766 1.0556 0.043 Uiso 1 1 calc R . .
C40 C 0.9687(3) 0.3366(3) 1.0106(2) 0.0417(8) Uani 1 1 d . . .
H40 H 1.0034 0.3309 1.0641 0.050 Uiso 1 1 calc R . .
C41 C 1.0383(3) 0.3178(3) 0.9367(2) 0.0393(8) Uani 1 1 d . . .
H41 H 1.1199 0.2974 0.9411 0.047 Uiso 1 1 calc R . .
C42 C 0.9875(2) 0.3291(2) 0.85604(19) 0.0287(7) Uani 1 1 d . . .
H42 H 1.0347 0.3181 0.8059 0.034 Uiso 1 1 calc R . .
C43 C 0.7540(2) 0.5207(2) 0.70573(19) 0.0214(6) Uani 1 1 d . . .
C44 C 0.7241(2) 0.5621(2) 0.61655(19) 0.0219(6) Uani 1 1 d . . .
H44 H 0.7303 0.5174 0.5776 0.026 Uiso 1 1 calc R . .
C45 C 0.6854(2) 0.6690(2) 0.5858(2) 0.0305(7) Uani 1 1 d . . .
H45 H 0.6659 0.6956 0.5263 0.037 Uiso 1 1 calc R . .
C46 C 0.6756(3) 0.7360(2) 0.6426(2) 0.0384(8) Uani 1 1 d . . .
H46 H 0.6482 0.8078 0.6219 0.046 Uiso 1 1 calc R . .
C47 C 0.7067(3) 0.6963(2) 0.7302(3) 0.0410(8) Uani 1 1 d . . .
H47 H 0.7017 0.7418 0.7682 0.049 Uiso 1 1 calc R . .
C48 C 0.7455(3) 0.5889(2) 0.7626(2) 0.0294(7) Uani 1 1 d . . .
H48 H 0.7657 0.5630 0.8220 0.035 Uiso 1 1 calc R . .
C49 C 0.2614(3) 0.8801(2) 0.7767(2) 0.0298(7) Uani 1 1 d . . .
H49A H 0.2436 0.9492 0.7394 0.036 Uiso 0.469(2) 1 calc PR A 1
H49B H 0.3233 0.8731 0.8167 0.036 Uiso 0.469(2) 1 calc PR A 1
H49C H 0.2801 0.9433 0.7496 0.036 Uiso 0.531(2) 1 d PR A 2
H49D H 0.3012 0.8529 0.8333 0.036 Uiso 0.531(2) 1 d PR A 2
C50 C 0.1559(6) 0.8746(6) 0.8302(5) 0.0423(5) Uani 0.469(2) 1 d P A 1
H50 H 0.1918 0.8196 0.8808 0.051 Uiso 0.469(2) 1 calc PR A 1
C51 C 0.0746(6) 0.8181(6) 0.7898(5) 0.0423(5) Uani 0.469(2) 1 d P A 1
H51A H 0.1011 0.7452 0.8190 0.051 Uiso 0.469(2) 1 calc PR A 1
H51B H 0.0978 0.8200 0.7279 0.051 Uiso 0.469(2) 1 calc PR A 1
C52 C -0.0622(6) 0.8512(6) 0.7917(5) 0.0423(5) Uani 0.469(2) 1 d P A 1
H52A H -0.0961 0.9176 0.8102 0.051 Uiso 0.469(2) 1 calc PR A 1
H52B H -0.0905 0.7989 0.8310 0.051 Uiso 0.469(2) 1 calc PR A 1
C53 C -0.0928(6) 0.8600(6) 0.6889(5) 0.0423(5) Uani 0.469(2) 1 d P A 1
H53A H -0.0357 0.7994 0.6714 0.051 Uiso 0.469(2) 1 calc PR A 1
H53B H -0.1682 0.8472 0.6917 0.051 Uiso 0.469(2) 1 calc PR A 1
C54 C -0.1014(7) 0.9456(6) 0.6106(5) 0.0423(5) Uani 0.469(2) 1 d P A 1
H54A H -0.1116 1.0096 0.6302 0.063 Uiso 0.469(2) 1 calc PR A 1
H54B H -0.1677 0.9534 0.5755 0.063 Uiso 0.469(2) 1 calc PR A 1
H54C H -0.0305 0.9293 0.5754 0.063 Uiso 0.469(2) 1 calc PR A 1
C55 C 0.0784(6) 0.9488(6) 0.8748(5) 0.0423(5) Uani 0.469(2) 1 d P A 1
H55A H 0.0079 0.9834 0.8394 0.051 Uiso 0.469(2) 1 calc PR A 1
H55B H 0.0551 0.9121 0.9305 0.051 Uiso 0.469(2) 1 calc PR A 1
C56 C 0.1218(7) 1.0266(6) 0.8934(6) 0.0423(5) Uani 0.469(2) 1 d P A 1
H56A H 0.2036 0.9964 0.9086 0.063 Uiso 0.469(2) 1 calc PR A 1
H56B H 0.0779 1.0547 0.9422 0.063 Uiso 0.469(2) 1 calc PR A 1
H56C H 0.1132 1.0815 0.8419 0.063 Uiso 0.469(2) 1 calc PR A 1
C50' C 0.1193(6) 0.9072(6) 0.7868(5) 0.0423(5) Uani 0.531(2) 1 d P A 2
H50' H 0.1057 0.9802 0.7575 0.051 Uiso 0.531(2) 1 calc PR A 2
C51' C 0.0437(6) 0.9095(5) 0.7748(5) 0.0423(5) Uani 0.531(2) 1 d P A 2
H51C H 0.0095 0.9740 0.7329 0.051 Uiso 0.531(2) 1 calc PR A 2
H51D H -0.0021 0.9143 0.8294 0.051 Uiso 0.531(2) 1 calc PR A 2
C52' C 0.0265(5) 0.8249(5) 0.7397(5) 0.0423(5) Uani 0.531(2) 1 d P A 2
H52C H 0.0278 0.7627 0.7835 0.051 Uiso 0.531(2) 1 calc PR A 2
H52D H 0.0732 0.8087 0.6872 0.051 Uiso 0.531(2) 1 calc PR A 2
C53' C -0.1326(5) 0.9309(5) 0.7159(4) 0.0423(5) Uani 0.531(2) 1 d P A 2
H53C H -0.1985 0.9104 0.7453 0.051 Uiso 0.531(2) 1 calc PR A 2
H53D H -0.1379 1.0019 0.7183 0.051 Uiso 0.531(2) 1 calc PR A 2
C54' C -0.0948(6) 0.8987(6) 0.6272(5) 0.0423(5) Uani 0.531(2) 1 d P A 2
H54D H -0.0148 0.8980 0.6142 0.063 Uiso 0.531(2) 1 calc PR A 2
H54E H -0.1453 0.9476 0.5815 0.063 Uiso 0.531(2) 1 calc PR A 2
H54F H -0.1004 0.8303 0.6297 0.063 Uiso 0.531(2) 1 calc PR A 2
C55' C 0.1395(6) 0.9368(5) 0.9081(5) 0.0423(5) Uani 0.531(2) 1 d P A 2
H55C H 0.0830 0.9197 0.9524 0.051 Uiso 0.531(2) 1 calc PR A 2
H55D H 0.2192 0.9050 0.9304 0.051 Uiso 0.531(2) 1 calc PR A 2
C56' C 0.1091(7) 1.0565(6) 0.8694(5) 0.0423(5) Uani 0.531(2) 1 d P A 2
H56D H 0.1758 1.0702 0.8367 0.063 Uiso 0.531(2) 1 calc PR A 2
H56E H 0.0900 1.0941 0.9171 0.063 Uiso 0.531(2) 1 calc PR A 2
H56F H 0.0429 1.0785 0.8306 0.063 Uiso 0.531(2) 1 calc PR A 2

loop_
_atom_site_aniso_label
_atom_site_aniso_U_11
_atom_site_aniso_U_22
_atom_site_aniso_U_33
_atom_site_aniso_U_23
_atom_site_aniso_U_13
_atom_site_aniso_U_12
Pd1 0.01278(9) 0.01298(9) 0.01374(10) 0.00062(7) -0.00172(7) -0.00469(7)
Br1 0.02078(13) 0.02073(13) 0.02723(15) 0.00595(11) -0.00516(11) -0.00493(11)
P1 0.0144(3) 0.0153(3) 0.0190(3) -0.0020(3) -0.0019(3) -0.0056(2)
P2 0.0155(3) 0.0173(3) 0.0156(3) -0.0041(3) 0.0016(3) -0.0071(2)
N1 0.0177(10) 0.0167(10) 0.0244(12) -0.0085(9) -0.0023(9) -0.0013(8)
O1 0.0343(11) 0.0323(11) 0.0208(10) -0.0114(9) -0.0029(9) 0.0038(9)
O2 0.0341(11) 0.0137(9) 0.0323(11) -0.0081(8) -0.0068(9) 0.0016(8)
C1 0.0144(11) 0.0147(11) 0.0141(12) -0.0054(9) 0.0021(10) -0.0078(9)
C2 0.0164(12) 0.0206(12) 0.0145(12) -0.0020(10) -0.0005(10) -0.0075(10)
C3 0.0131(11) 0.0172(12) 0.0200(13) -0.0053(10) 0.0014(10) -0.0054(9)
C4 0.0119(11) 0.0162(12) 0.0179(12) -0.0038(10) -0.0002(10) -0.0064(9)
C5 0.0125(11) 0.0132(11) 0.0170(12) -0.0017(9) 0.0006(10) -0.0055(9)
C6 0.0131(11) 0.0112(11) 0.0172(12) 0.0003(9) -0.0008(10) -0.0058(9)
C7 0.0157(12) 0.0133(11) 0.0178(13) -0.0018(10) 0.0012(10) -0.0049(9)
C8 0.0358(15) 0.0181(13) 0.0155(13) -0.0007(11) -0.0058(12) -0.0001(12)
C9 0.0319(15) 0.0117(12) 0.0249(14) -0.0028(11) -0.0051(12) 0.0042(11)
C10 0.0166(12) 0.0149(12) 0.0228(13) -0.0056(10) -0.0005(11) -0.0037(10)
C11 0.0171(12) 0.0175(12) 0.0276(14) -0.0094(11) 0.0010(11) -0.0060(10)
C12 0.0166(12) 0.0230(13) 0.0229(14) -0.0076(11) -0.0016(11) -0.0052(10)
C13 0.0142(11) 0.0153(12) 0.0308(15) -0.0056(11) -0.0020(11) -0.0072(10)
C14 0.0155(12) 0.0213(13) 0.0310(15) -0.0048(11) -0.0028(11) -0.0083(10)
C15 0.0248(14) 0.0230(14) 0.0403(17) -0.0002(13) -0.0117(13) -0.0087(11)
C16 0.0226(14) 0.0235(15) 0.059(2) -0.0087(15) -0.0128(15) -0.0008(12)
C17 0.0258(15) 0.0370(17) 0.0492(19) -0.0252(15) 0.0037(14) -0.0031(13)
C18 0.0209(13) 0.0298(15) 0.0350(16) -0.0082(13) -0.0025(12) -0.0076(12)
C19 0.0135(12) 0.0190(13) 0.0224(14) -0.0001(11) 0.0003(11) -0.0028(10)
C20 0.0290(14) 0.0337(15) 0.0254(15) -0.0047(12) 0.0034(12) -0.0179(12)
C21 0.0335(16) 0.0511(19) 0.0225(15) -0.0077(14) 0.0007(13) -0.0156(14)
C22 0.0317(16) 0.0409(18) 0.0231(15) 0.0002(13) 0.0072(13) -0.0077(14)
C23 0.0335(15) 0.0283(15) 0.0357(17) 0.0019(13) 0.0067(14) -0.0152(13)
C24 0.0214(13) 0.0268(14) 0.0285(15) -0.0025(12) 0.0004(12) -0.0109(11)
C25 0.0221(12) 0.0165(12) 0.0223(13) 0.0000(10) -0.0025(11) -0.0091(10)
C26 0.0193(13) 0.0267(14) 0.0483(18) -0.0148(13) -0.0020(13) -0.0094(11)
C27 0.0265(15) 0.0364(16) 0.069(2) -0.0305(16) 0.0076(15) -0.0106(13)
C28 0.0395(17) 0.0362(16) 0.0473(19) -0.0238(14) 0.0028(15) -0.0191(13)
C29 0.0288(14) 0.0300(15) 0.0388(17) -0.0073(13) -0.0098(13) -0.0135(12)
C30 0.0227(13) 0.0217(13) 0.0310(15) -0.0034(12) -0.0045(12) -0.0081(11)
C31 0.0153(12) 0.0233(13) 0.0156(12) -0.0042(10) -0.0005(10) -0.0053(10)
C32 0.0180(12) 0.0230(13) 0.0277(15) -0.0027(11) 0.0001(11) -0.0069(11)
C33 0.0193(13) 0.0350(16) 0.0259(15) -0.0015(13) 0.0046(12) -0.0089(12)
C34 0.0225(14) 0.0397(17) 0.0223(14) -0.0112(13) 0.0054(12) -0.0039(12)
C35 0.0341(16) 0.0314(15) 0.0384(17) -0.0182(13) 0.0061(14) -0.0103(13)
C36 0.0257(14) 0.0257(14) 0.0274(15) -0.0090(12) 0.0045(12) -0.0108(11)
C37 0.0243(13) 0.0225(13) 0.0195(13) -0.0042(11) 0.0006(11) -0.0120(11)
C38 0.0238(13) 0.0413(16) 0.0231(14) -0.0082(12) 0.0030(12) -0.0171(12)
C39 0.0397(17) 0.0558(19) 0.0189(15) -0.0081(14) 0.0050(13) -0.0237(15)
C40 0.0412(17) 0.069(2) 0.0226(15) -0.0094(15) -0.0057(14) -0.0264(16)
C41 0.0253(15) 0.065(2) 0.0299(17) -0.0084(16) -0.0034(13) -0.0170(15)
C42 0.0234(14) 0.0431(17) 0.0224(14) -0.0079(13) 0.0018(12) -0.0138(12)
C43 0.0176(12) 0.0177(12) 0.0312(15) -0.0057(11) 0.0058(11) -0.0094(10)
C44 0.0160(12) 0.0202(13) 0.0309(15) -0.0045(11) 0.0062(11) -0.0091(10)
C45 0.0230(14) 0.0223(14) 0.0426(18) 0.0037(13) 0.0065(13) -0.0100(11)
C46 0.0359(16) 0.0187(14) 0.061(2) -0.0062(15) 0.0113(16) -0.0124(12)
C47 0.0431(18) 0.0290(15) 0.061(2) -0.0257(15) 0.0175(16) -0.0190(13)
C48 0.0315(15) 0.0275(14) 0.0358(16) -0.0146(13) 0.0101(13) -0.0154(12)
C49 0.0273(15) 0.0269(14) 0.0324(16) -0.0189(13) -0.0059(13) 0.0050(12)
C50 0.0323(9) 0.0481(11) 0.0434(11) -0.0178(10) -0.0044(8) -0.0018(9)
C51 0.0323(9) 0.0481(11) 0.0434(11) -0.0178(10) -0.0044(8) -0.0018(9)
C52 0.0323(9) 0.0481(11) 0.0434(11) -0.0178(10) -0.0044(8) -0.0018(9)
C53 0.0323(9) 0.0481(11) 0.0434(11) -0.0178(10) -0.0044(8) -0.0018(9)
C54 0.0323(9) 0.0481(11) 0.0434(11) -0.0178(10) -0.0044(8) -0.0018(9)
C55 0.0323(9) 0.0481(11) 0.0434(11) -0.0178(10) -0.0044(8) -0.0018(9)
C56 0.0323(9) 0.0481(11) 0.0434(11) -0.0178(10) -0.0044(8) -0.0018(9)
C50' 0.0323(9) 0.0481(11) 0.0434(11) -0.0178(10) -0.0044(8) -0.0018(9)
C51' 0.0323(9) 0.0481(11) 0.0434(11) -0.0178(10) -0.0044(8) -0.0018(9)
C52' 0.0323(9) 0.0481(11) 0.0434(11) -0.0178(10) -0.0044(8) -0.0018(9)
C53' 0.0323(9) 0.0481(11) 0.0434(11) -0.0178(10) -0.0044(8) -0.0018(9)
C54' 0.0323(9) 0.0481(11) 0.0434(11) -0.0178(10) -0.0044(8) -0.0018(9)
C55' 0.0323(9) 0.0481(11) 0.0434(11) -0.0178(10) -0.0044(8) -0.0018(9)
C56' 0.0323(9) 0.0481(11) 0.0434(11) -0.0178(10) -0.0044(8) -0.0018(9)

loop_
_atom_type_symbol
_atom_type_description
_atom_type_scat_dispersion_real
_atom_type_scat_dispersion_imag
_atom_type_scat_source
C C 0.0033 0.0016 'International Tables Vol C Tables 4.2.6.8 and 6.1.1.4'
H H 0.0000 0.0000 'International Tables Vol C Tables 4.2.6.8 and 6.1.1.4'
N N 0.0061 0.0033 'International Tables Vol C Tables 4.2.6.8 and 6.1.1.4'
O O 0.0106 0.0060 'International Tables Vol C Tables 4.2.6.8 and 6.1.1.4'
P P 0.1023 0.0942 'International Tables Vol C Tables 4.2.6.8 and 6.1.1.4'
Br Br -0.2901 2.4595 'International Tables Vol C Tables 4.2.6.8 and 6.1.1.4'
Pd Pd -0.9988 1.0072 'International Tables Vol C Tables 4.2.6.8 and 6.1.1.4'

loop_
_geom_angle_atom_site_label_1
_geom_angle_atom_site_label_2
_geom_angle_atom_site_label_3
_geom_angle
_geom_angle_site_symmetry_3
C1 Pd1 P1 87.60(7) .
C1 Pd1 P2 87.44(7) .
P1 Pd1 P2 173.25(2) .
C1 Pd1 Br1 178.99(7) .
P1 Pd1 Br1 93.076(19) .
P2 Pd1 Br1 91.95(2) .
C19 P1 C25 106.08(12) .
C19 P1 C13 104.11(12) .
C25 P1 C13 103.81(12) .
C19 P1 Pd1 113.06(9) .
C25 P1 Pd1 113.61(9) .
C13 P1 Pd1 115.15(8) .
C37 P2 C31 106.55(12) .
C37 P2 C43 103.39(13) .
C31 P2 C43 103.05(12) .
C37 P2 Pd1 111.94(9) .
C31 P2 Pd1 115.18(9) .
C43 P2 Pd1 115.55(9) .
C11 N1 C12 123.7(2) .
C11 N1 C49 119.0(2) .
C12 N1 C49 117.3(2) .
C2 C1 C6 120.5(2) .
C2 C1 Pd1 111.04(17) .
C6 C1 Pd1 128.46(17) .
C3 C2 C1 122.2(2) .
C2 C3 C4 119.2(2) .
C2 C3 C12 119.0(2) .
C4 C3 C12 121.7(2) .
C3 C4 C10 118.7(2) .
C3 C4 C5 120.0(2) .
C10 C4 C5 121.2(2) .
C4 C5 C6 119.7(2) .
C4 C5 C7 118.5(2) .
C6 C5 C7 121.8(2) .
C1 C6 C5 118.3(2) .
C1 C6 C7 124.0(2) 2_666
C5 C6 C7 117.7(2) 2_666
C8 C7 C5 117.0(2) .
C8 C7 C6 122.5(2) 2_666
C5 C7 C6 120.4(2) 2_666
C9 C8 C7 123.9(3) .
C10 C9 C8 120.0(2) .
C9 C10 C4 119.3(2) .
C9 C10 C11 119.6(2) .
C4 C10 C11 121.1(2) .
O2 C11 N1 120.2(2) .
O2 C11 C10 122.4(2) .
N1 C11 C10 117.5(2) .
O1 C12 N1 120.2(2) .
O1 C12 C3 122.7(2) .
N1 C12 C3 117.2(2) .
C18 C13 C14 118.8(2) .
C18 C13 P1 121.1(2) .
C14 C13 P1 119.8(2) .
C15 C14 C13 120.6(3) .
C16 C15 C14 120.5(3) .
C17 C16 C15 119.3(3) .
C16 C17 C18 121.1(3) .
C13 C18 C17 119.7(3) .
C20 C19 C24 119.4(3) .
C20 C19 P1 118.9(2) .
C24 C19 P1 121.7(2) .
C21 C20 C19 120.2(3) .
C22 C21 C20 119.9(3) .
C21 C22 C23 120.5(3) .
C22 C23 C24 119.9(3) .
C23 C24 C19 120.1(3) .
C26 C25 C30 118.8(3) .
C26 C25 P1 118.7(2) .
C30 C25 P1 122.6(2) .
C25 C26 C27 120.2(3) .
C28 C27 C26 120.7(3) .
C27 C28 C29 119.6(3) .
C28 C29 C30 120.1(3) .
C29 C30 C25 120.6(3) .
C36 C31 C32 119.1(2) .
C36 C31 P2 119.7(2) .
C32 C31 P2 121.2(2) .
C33 C32 C31 120.3(3) .
C32 C33 C34 120.2(3) .
C35 C34 C33 119.8(3) .
C34 C35 C36 120.6(3) .
C35 C36 C31 120.0(3) .
C42 C37 C38 119.7(3) .
C42 C37 P2 122.8(2) .
C38 C37 P2 117.5(2) .
C39 C38 C37 120.2(3) .
C38 C39 C40 119.5(3) .
C41 C40 C39 120.4(3) .
C40 C41 C42 120.3(3) .
C37 C42 C41 119.8(3) .
C48 C43 C44 118.7(2) .
C48 C43 P2 122.1(2) .
C44 C43 P2 119.0(2) .
C45 C44 C43 120.6(3) .
C46 C45 C44 120.4(3) .
C47 C46 C45 119.6(3) .
C46 C47 C48 120.9(3) .
C43 C48 C47 119.7(3) .
N1 C49 C50 117.2(4) .
N1 C49 C50' 110.1(3) .
C50 C49 C50' 29.3(3) .
C51 C50 C49 114.0(6) .
C51 C50 C55 106.6(6) .
C49 C50 C55 129.4(7) .
C50 C51 C52 125.8(6) .
C51 C52 C53 102.4(6) .
C54 C53 C52 130.7(7) .
C56 C55 C50 116.5(7) .
C51' C50' C49 158.2(8) .
C51' C50' C55' 115.2(7) .
C49 C50' C55' 85.7(4) .
C50' C51' C52' 119.5(8) .
C51' C52' C53' 80.4(4) .
C54' C53' C52' 76.2(4) .
C56' C55' C50' 91.6(5) .

loop_
_geom_bond_atom_site_label_1
_geom_bond_atom_site_label_2
_geom_bond_distance
_geom_bond_site_symmetry_2
Pd1 C1 2.021(2) .
Pd1 P1 2.3487(7) .
Pd1 P2 2.3493(7) .
Pd1 Br1 2.4999(4) .
P1 C19 1.827(3) .
P1 C25 1.827(3) .
P1 C13 1.834(2) .
P2 C37 1.819(3) .
P2 C31 1.826(3) .
P2 C43 1.842(3) .
N1 C11 1.400(3) .
N1 C12 1.403(3) .
N1 C49 1.475(3) .
O1 C12 1.220(3) .
O2 C11 1.217(3) .
C1 C2 1.400(3) .
C1 C6 1.401(3) .
C2 C3 1.373(3) .
C3 C4 1.407(4) .
C3 C12 1.477(4) .
C4 C10 1.414(3) .
C4 C5 1.427(3) .
C5 C6 1.436(3) .
C5 C7 1.440(3) .
C6 C7 1.475(3) 2_666
C7 C8 1.395(4) .
C7 C6 1.475(3) 2_666
C8 C9 1.382(4) .
C9 C10 1.369(4) .
C10 C11 1.481(4) .
C13 C18 1.391(4) .
C13 C14 1.401(4) .
C14 C15 1.382(4) .
C15 C16 1.381(5) .
C16 C17 1.379(5) .
C17 C18 1.395(4) .
C19 C20 1.389(4) .
C19 C24 1.395(4) .
C20 C21 1.388(4) .
C21 C22 1.377(5) .
C22 C23 1.383(5) .
C23 C24 1.386(4) .
C25 C26 1.388(4) .
C25 C30 1.397(4) .
C26 C27 1.391(4) .
C27 C28 1.377(4) .
C28 C29 1.384(4) .
C29 C30 1.387(4) .
C31 C36 1.392(4) .
C31 C32 1.395(4) .
C32 C33 1.384(4) .
C33 C34 1.385(4) .
C34 C35 1.378(4) .
C35 C36 1.388(4) .
C37 C42 1.389(4) .
C37 C38 1.392(4) .
C38 C39 1.385(4) .
C39 C40 1.386(4) .
C40 C41 1.377(5) .
C41 C42 1.384(4) .
C43 C48 1.392(4) .
C43 C44 1.399(4) .
C44 C45 1.383(4) .
C45 C46 1.376(5) .
C46 C47 1.377(5) .
C47 C48 1.394(4) .
C49 C50 1.467(8) .
C49 C50' 1.623(7) .
C50 C51 1.651(11) .
C50 C55 1.404(10) .
C51 C52 1.553(10) .
C52 C53 1.623(10) .
C53 C54 1.483(11) .
C55 C56 1.419(12) .
C50' C51' 0.926(8) .
C50' C55' 2.043(10) .
C51' C52' 1.461(9) .
C52' C53' 2.000(9) .
C53' C54' 1.517(10) .
C55' C56' 1.564(10) .
